data_1526231
loop_
_publ_author_name
'Pawlowski, A.'
'Haznar, A.'

_publ_section_title
;
 Crystal structure of (N H4)4 H2 (Se O4)3 and (N D4)4 D2 (Se O4)3 below
 180 K
;
_journal_name_full 'Journal of Solid State Chemistry'
_journal_page_first 189
_journal_page_last 194
_journal_volume 160
_journal_year 2001
_chemical_formula_sum 'H18 N4 O12 Se3'
_chemical_name_systematic '(N H4)4 H2 (Se O4)3'
_space_group_IT_number 2
_symmetry_space_group_name_Hall '-P 1'
_symmetry_space_group_name_H-M 'P -1'
_cell_angle_alpha 114.41
_cell_angle_beta 93.22
_cell_angle_gamma 107.47
_cell_formula_units_Z 2
_cell_length_a 7.647
_cell_length_b 10.342
_cell_length_c 10.558
_cell_volume 709.488
_citation_journal_id_ASTM JSSCBI
_cod_data_source_file Pawlowski_JSSCBI_2001_1612.cif
_cod_data_source_block H18N4O12Se3
_cod_original_cell_volume 709.4878
_cod_database_code 1526231

loop_
_symmetry_equiv_pos_as_xyz
x,y,z
-x,-y,-z

loop_
_atom_site_label
_atom_site_type_symbol
_atom_site_fract_x
_atom_site_fract_y
_atom_site_fract_z
_atom_site_occupancy
_atom_site_U_iso_or_equiv
H14 H+1 0.118 0.4661 0.827 1 0.0
H5 H+1 0.522 0.871 0.266 1 0.0
O3 O-2 0.4901 0.6719 0.6001 1 0.0
H16 H+1 0.879 0.107 0.052 1 0.0
Se2 Se+6 0.3361 0.3652 0.113 1 0.0
O12 O-2 0.1589 0.7828 0.1583 1 0.0
H17 H+1 0.789 -0.044 -0.026 1 0.0
H10 H+1 -0.087 0.791 0.614 1 0.0
H4 H+1 0.475 0.796 0.349 1 0.0
O5 O-2 0.4828 0.4891 0.275 1 0.0
H9 H+1 0.733 0.682 0.557 1 0.0
O7 O-2 0.2678 0.4752 0.0653 1 0.0
O8 O-2 0.4588 0.2776 0.0143 1 0.0
H2 H+1 0.22 0.915 0.461 1 0.0
H11 H+1 0.13 0.591 0.8027 1 0.0
H3 H+1 0.63 0.79 0.287 1 0.0
O11 O-2 -0.0193 0.9863 0.2367 1 0.0
H6 H+1 0.451 0.71 0.201 1 0.0
N2 N-3 0.8467 0.7055 0.5455 1 0.0
O10 O-2 0.1971 0.9784 0.4332 1 0.0
O1 O-2 0.2976 0.7903 0.4909 1 0.0
H1 H+1 0.484 0.426 0.302 1 0.0
O4 O-2 0.4466 0.9354 0.7703 1 0.0
N1 N-3 0.5191 0.7909 0.2743 1 0.0
H7 H+1 0.85 0.708 0.4656 1 0.0
O9 O-2 0.8745 0.7443 0.2931 1 0.0
N4 N-3 0.7743 0.0372 0.012 1 0.0
N3 N-3 0.1267 0.559 0.8654 1 0.0
H8 H+1 0.889 0.637 0.545 1 0.0
H15 H+1 0.722 0.053 -0.046 1 0.0
O6 O-2 0.1637 0.2469 0.1383 1 0.0
H12 H+1 0.224 0.613 -0.068 1 0.0
Se1 Se+6 0.349 0.7692 0.6328 1 0.0
H13 H+1 0.028 0.564 0.9 1 0.0
Se3 Se+6 0.0467 0.8677 0.2708 1 0.0
O2 O-2 0.159 0.6691 0.6609 1 0.0
H18 H+1 0.714 0.042 0.077 1 0.0
